data_4316913
loop_
_publ_author_name
'Cheng-Han Yang'
'Juan Beltran'
'Vincent Lemaur'
'J\'er\^ome Cornil'
'David Hartmann'
'Wiebke Sarfert'
'Roland Fr\"ohlich'
'Claudia Bizzarri'
'Luisa De Cola'

_publ_section_title
;
 Iridium Metal Complexes Containing N-Heterocyclic Carbene Ligands for
 Blue-Light-Emitting Electrochemical Cells
;
_journal_name_full 'Inorganic Chemistry'
_journal_page_first 9891
_journal_page_last 9901
_journal_paper_doi 10.1021/ic1009253
_journal_volume 49
_journal_year 2010
_chemical_formula_sum 'C39 H39 F10 Ir N7 P'
_chemical_formula_weight 1018.94
_chemical_name_systematic
; 
 ? 
;
_space_group_IT_number 2
_symmetry_cell_setting triclinic
_symmetry_space_group_name_Hall '-P 1'
_symmetry_space_group_name_H-M 'P -1'
_atom_sites_solution_hydrogens geom
_atom_sites_solution_primary direct
_atom_sites_solution_secondary difmap
_audit_creation_method SHELXL-97
_cell_angle_alpha 83.557(1)
_cell_angle_beta 87.095(1)
_cell_angle_gamma 87.474(1)
_cell_formula_units_Z 2
_cell_length_a 10.3730(1)
_cell_length_b 11.9777(2)
_cell_length_c 16.2198(3)
_cell_measurement_reflns_used 2701
_cell_measurement_temperature 223(2)
_cell_measurement_theta_max 27.88
_cell_measurement_theta_min 0.41
_cell_volume 1998.43(5)
_computing_cell_refinement 'Collect (Nonius B.V., 1998)'
_computing_data_collection 'Collect (Nonius B.V., 1998)'
_computing_data_reduction 'Denzo-SMN (Otwinowski & Minor, 1997)'
_computing_molecular_graphics 'XP (BrukerAXS, 2000)'
_computing_publication_material 'SHELXL-97 (Sheldrick, 1997)'
_computing_structure_refinement 'SHELXL-97 (Sheldrick, 1997)'
_computing_structure_solution 'SHELXS-97 (Sheldrick, 1990)'
_diffrn_ambient_temperature 223(2)
_diffrn_measured_fraction_theta_full 0.967
_diffrn_measured_fraction_theta_max 0.967
_diffrn_measurement_device_type 'Nonius KappaCCD'
_diffrn_measurement_method '\w and \f scans'
_diffrn_radiation_monochromator graphite
_diffrn_radiation_source 'rotating anode Nonius FR591'
_diffrn_radiation_type MoK\a
_diffrn_radiation_wavelength 0.71073
_diffrn_reflns_av_R_equivalents 0.043
_diffrn_reflns_av_sigmaI/netI 0.0436
_diffrn_reflns_limit_h_max 13
_diffrn_reflns_limit_h_min -13
_diffrn_reflns_limit_k_max 15
_diffrn_reflns_limit_k_min -15
_diffrn_reflns_limit_l_max 21
_diffrn_reflns_limit_l_min -21
_diffrn_reflns_number 21604
_diffrn_reflns_theta_full 28.27
_diffrn_reflns_theta_max 28.27
_diffrn_reflns_theta_min 1.26
_exptl_absorpt_coefficient_mu 3.466
_exptl_absorpt_correction_T_max 0.4778
_exptl_absorpt_correction_T_min 0.2761
_exptl_absorpt_correction_type multi-scan
_exptl_absorpt_process_details 'Denzo (Otwinowski, Borek, Majewski & Minor, 2003)'
_exptl_crystal_colour colourless
_exptl_crystal_density_diffrn 1.693
_exptl_crystal_density_method 'not measured'
_exptl_crystal_description block
_exptl_crystal_F_000 1008
_exptl_crystal_size_max 0.50
_exptl_crystal_size_mid 0.25
_exptl_crystal_size_min 0.25
_refine_diff_density_max 1.442
_refine_diff_density_min -2.033
_refine_diff_density_rms 0.135
_refine_ls_extinction_method none
_refine_ls_goodness_of_fit_ref 1.065
_refine_ls_hydrogen_treatment constr
_refine_ls_matrix_type full
_refine_ls_number_parameters 526
_refine_ls_number_reflns 9587
_refine_ls_number_restraints 0
_refine_ls_restrained_S_all 1.065
_refine_ls_R_factor_all 0.0467
_refine_ls_R_factor_gt 0.0370
_refine_ls_shift/su_max 0.002
_refine_ls_shift/su_mean 0.000
_refine_ls_structure_factor_coef Fsqd
_refine_ls_weighting_details 'calc w=1/[\s^2^(Fo^2^)+(0.0511P)^2^+1.5411P] where P=(Fo^2^+2Fc^2^)/3'
_refine_ls_weighting_scheme calc
_refine_ls_wR_factor_gt 0.0861
_refine_ls_wR_factor_ref 0.0907
_reflns_number_gt 8361
_reflns_number_total 9587
_reflns_threshold_expression >2sigma(I)
_cod_data_source_file ic1009253_si_003.cif
_cod_data_source_block fro4886
_cod_database_code 4316913

loop_
_symmetry_equiv_pos_as_xyz
'x, y, z'
'-x, -y, -z'

loop_
_atom_site_label
_atom_site_type_symbol
_atom_site_fract_x
_atom_site_fract_y
_atom_site_fract_z
_atom_site_U_iso_or_equiv
_atom_site_adp_type
_atom_site_occupancy
_atom_site_symmetry_multiplicity
_atom_site_calc_flag
_atom_site_refinement_flags
_atom_site_disorder_assembly
_atom_site_disorder_group
Ir Ir -0.524022(12) 0.268556(12) 1.267281(9) 0.02308(6) Uani 1 1 d . . .
P1 P 0.05110(12) 0.35110(11) 0.84994(8) 0.0397(3) Uani 1 1 d . . .
F1 F 0.0841(3) 0.4647(3) 0.7921(2) 0.0570(8) Uani 1 1 d . . .
N1 N -0.7144(3) 0.4681(3) 1.2925(2) 0.0297(7) Uani 1 1 d . . .
F2 F 0.0542(3) 0.4157(3) 0.92952(18) 0.0550(8) Uani 1 1 d . . .
C2 C -0.5896(4) 0.4310(3) 1.2947(2) 0.0255(8) Uani 1 1 d . . .
F3 F 0.2010(3) 0.3203(3) 0.8549(2) 0.0655(9) Uani 1 1 d . . .
N3 N -0.5278(3) 0.5227(3) 1.3121(2) 0.0308(7) Uani 1 1 d . . .
F4 F -0.0992(3) 0.3849(3) 0.8442(2) 0.0633(9) Uani 1 1 d . . .
C4 C -0.6142(4) 0.6127(4) 1.3213(3) 0.0352(9) Uani 1 1 d . . .
H4 H -0.5942 0.6844 1.3342 0.042 Uiso 1 1 calc R . .
F5 F 0.0188(4) 0.2388(3) 0.9073(2) 0.0770(11) Uani 1 1 d . . .
C5 C -0.7306(4) 0.5781(4) 1.3085(3) 0.0360(10) Uani 1 1 d . . .
H5 H -0.8088 0.6206 1.3101 0.043 Uiso 1 1 calc R . .
F6 F 0.0459(4) 0.2867(3) 0.7699(2) 0.0716(10) Uani 1 1 d . . .
C6 C -0.3883(4) 0.5350(4) 1.3173(3) 0.0326(9) Uani 1 1 d . . .
H6A H -0.3622 0.6029 1.2820 0.039 Uiso 1 1 calc R . .
H6B H -0.3417 0.4703 1.2962 0.039 Uiso 1 1 calc R . .
C7 C -0.3513(4) 0.5430(4) 1.4051(3) 0.0423(11) Uani 1 1 d . . .
H7A H -0.3643 0.4706 1.4385 0.051 Uiso 1 1 calc R . .
H7B H -0.4074 0.5999 1.4293 0.051 Uiso 1 1 calc R . .
C8 C -0.2116(5) 0.5740(5) 1.4079(3) 0.0523(13) Uani 1 1 d . . .
H8A H -0.1558 0.5167 1.3838 0.063 Uiso 1 1 calc R . .
H8B H -0.1988 0.6458 1.3738 0.063 Uiso 1 1 calc R . .
C9 C -0.1715(6) 0.5837(6) 1.4949(4) 0.0713(18) Uani 1 1 d . . .
H9A H -0.1703 0.5100 1.5266 0.107 Uiso 1 1 calc R . .
H9B H -0.2325 0.6336 1.5216 0.107 Uiso 1 1 calc R . .
H9C H -0.0859 0.6138 1.4926 0.107 Uiso 1 1 calc R . .
C10 C -0.8196(4) 0.3969(4) 1.2811(3) 0.0329(9) Uani 1 1 d . . .
H10A H -0.8998 0.4429 1.2754 0.040 Uiso 1 1 calc R . .
H10B H -0.8306 0.3418 1.3301 0.040 Uiso 1 1 calc R . .
N11 N -0.7952(3) 0.3386(3) 1.2081(2) 0.0307(7) Uani 1 1 d . . .
C12 C -0.6849(4) 0.2759(3) 1.1927(2) 0.0266(8) Uani 1 1 d . . .
N13 N -0.7101(3) 0.2324(3) 1.1216(2) 0.0329(8) Uani 1 1 d . . .
C14 C -0.8311(5) 0.2678(4) 1.0942(3) 0.0465(12) Uani 1 1 d . . .
H14 H -0.8686 0.2485 1.0465 0.056 Uiso 1 1 calc R . .
C15 C -0.8843(4) 0.3343(4) 1.1482(3) 0.0431(11) Uani 1 1 d . . .
H15 H -0.9662 0.3710 1.1459 0.052 Uiso 1 1 calc R . .
C16 C -0.6239(4) 0.1609(4) 1.0746(3) 0.0354(9) Uani 1 1 d . . .
H16A H -0.6727 0.0996 1.0579 0.042 Uiso 1 1 calc R . .
H16B H -0.5558 0.1274 1.1104 0.042 Uiso 1 1 calc R . .
C17 C -0.5624(5) 0.2252(4) 0.9979(3) 0.0397(10) Uani 1 1 d . . .
H17A H -0.6306 0.2566 0.9615 0.048 Uiso 1 1 calc R . .
H17B H -0.5163 0.2881 1.0146 0.048 Uiso 1 1 calc R . .
C18 C -0.4693(6) 0.1537(5) 0.9498(3) 0.0538(13) Uani 1 1 d . . .
H18A H -0.5151 0.0914 0.9320 0.065 Uiso 1 1 calc R . .
H18B H -0.4010 0.1218 0.9860 0.065 Uiso 1 1 calc R . .
C19 C -0.4086(7) 0.2220(7) 0.8738(4) 0.079(2) Uani 1 1 d . . .
H19A H -0.3557 0.2789 0.8915 0.118 Uiso 1 1 calc R . .
H19B H -0.4762 0.2581 0.8398 0.118 Uiso 1 1 calc R . .
H19C H -0.3553 0.1725 0.8416 0.118 Uiso 1 1 calc R . .
N21 N -0.4087(3) 0.3258(3) 1.1659(2) 0.0261(7) Uani 1 1 d . . .
C22 C -0.4115(4) 0.4317(3) 1.1294(3) 0.0324(9) Uani 1 1 d . . .
H22 H -0.4730 0.4836 1.1491 0.039 Uiso 1 1 calc R . .
C23 C -0.3284(5) 0.4677(4) 1.0644(3) 0.0399(10) Uani 1 1 d . . .
H23 H -0.3337 0.5425 1.0396 0.048 Uiso 1 1 calc R . .
C24 C -0.2375(5) 0.3931(4) 1.0361(3) 0.0449(11) Uani 1 1 d . . .
H24 H -0.1776 0.4169 0.9930 0.054 Uiso 1 1 calc R . .
C25 C -0.2344(4) 0.2823(4) 1.0712(3) 0.0376(10) Uani 1 1 d . . .
H25 H -0.1737 0.2300 1.0513 0.045 Uiso 1 1 calc R . .
C26 C -0.3225(4) 0.2486(4) 1.1368(3) 0.0301(8) Uani 1 1 d . . .
C27 C -0.3375(4) 0.1348(3) 1.1766(3) 0.0300(8) Uani 1 1 d . . .
C28 C -0.2637(5) 0.0402(4) 1.1583(3) 0.0428(11) Uani 1 1 d . . .
F28 F -0.1652(3) 0.0504(3) 1.0996(2) 0.0728(11) Uani 1 1 d . . .
C29 C -0.2858(5) -0.0665(4) 1.1945(3) 0.0467(12) Uani 1 1 d . . .
H29 H -0.2345 -0.1289 1.1805 0.056 Uiso 1 1 calc R . .
C30 C -0.3865(5) -0.0772(4) 1.2519(3) 0.0371(10) Uani 1 1 d . . .
F30 F -0.4102(3) -0.1819(2) 1.28958(19) 0.0521(7) Uani 1 1 d . . .
C31 C -0.4644(4) 0.0118(4) 1.2737(3) 0.0313(9) Uani 1 1 d . . .
H31 H -0.5331 -0.0003 1.3133 0.038 Uiso 1 1 calc R . .
C32 C -0.4409(3) 0.1189(3) 1.2370(2) 0.0246(7) Uani 1 1 d . . .
N41 N -0.6167(3) 0.1915(3) 1.3734(2) 0.0247(7) Uani 1 1 d . . .
C42 C -0.7346(4) 0.1485(4) 1.3757(3) 0.0312(9) Uani 1 1 d . . .
H42 H -0.7787 0.1536 1.3261 0.037 Uiso 1 1 calc R . .
C43 C -0.7935(4) 0.0974(4) 1.4470(3) 0.0413(11) Uani 1 1 d . . .
H43 H -0.8765 0.0691 1.4466 0.050 Uiso 1 1 calc R . .
C44 C -0.7282(5) 0.0889(5) 1.5188(3) 0.0482(12) Uani 1 1 d . . .
H44 H -0.7669 0.0562 1.5689 0.058 Uiso 1 1 calc R . .
C45 C -0.6052(4) 0.1287(4) 1.5171(3) 0.0417(11) Uani 1 1 d . . .
H45 H -0.5594 0.1220 1.5661 0.050 Uiso 1 1 calc R . .
C46 C -0.5487(4) 0.1786(3) 1.4433(3) 0.0294(8) Uani 1 1 d . . .
C47 C -0.4153(4) 0.2148(3) 1.4307(3) 0.0285(8) Uani 1 1 d . . .
C48 C -0.3230(4) 0.2001(4) 1.4906(3) 0.0360(9) Uani 1 1 d . . .
F48 F -0.3564(3) 0.1619(3) 1.57078(16) 0.0482(7) Uani 1 1 d . . .
C49 C -0.1945(4) 0.2206(5) 1.4737(3) 0.0461(12) Uani 1 1 d . . .
H49 H -0.1333 0.2095 1.5149 0.055 Uiso 1 1 calc R . .
C50 C -0.1616(4) 0.2581(4) 1.3934(3) 0.0439(12) Uani 1 1 d . . .
F50 F -0.0346(3) 0.2770(3) 1.3737(2) 0.0709(10) Uani 1 1 d . . .
C51 C -0.2468(4) 0.2765(4) 1.3311(3) 0.0342(9) Uani 1 1 d . . .
H51 H -0.2175 0.3025 1.2768 0.041 Uiso 1 1 calc R . .
C52 C -0.3776(4) 0.2565(3) 1.3488(3) 0.0271(8) Uani 1 1 d . . .
N61 N 1.0061(10) 1.0462(15) 0.6481(8) 0.230(8) Uani 1 1 d . . .
C62 C 0.9560(9) 1.0443(12) 0.7095(8) 0.131(4) Uani 1 1 d . . .
C63 C 0.8978(11) 1.0383(10) 0.7906(7) 0.133(4) Uani 1 1 d . . .
H63A H 0.9381 1.0904 0.8220 0.199 Uiso 1 1 calc R . .
H63B H 0.9092 0.9625 0.8179 0.199 Uiso 1 1 calc R . .
H63C H 0.8064 1.0579 0.7873 0.199 Uiso 1 1 calc R . .

loop_
_atom_site_aniso_label
_atom_site_aniso_U_11
_atom_site_aniso_U_22
_atom_site_aniso_U_33
_atom_site_aniso_U_23
_atom_site_aniso_U_13
_atom_site_aniso_U_12
Ir 0.02403(8) 0.02049(8) 0.02447(9) -0.00160(6) -0.00088(5) -0.00084(5)
P1 0.0448(6) 0.0371(7) 0.0369(6) -0.0045(5) -0.0034(5) 0.0050(5)
F1 0.0607(18) 0.0488(19) 0.0553(19) 0.0102(15) 0.0101(14) 0.0110(14)
N1 0.0345(17) 0.0198(17) 0.0348(19) -0.0047(14) -0.0014(14) 0.0033(13)
F2 0.0631(18) 0.060(2) 0.0446(17) -0.0188(15) -0.0036(13) 0.0019(15)
C2 0.0280(18) 0.0201(19) 0.028(2) -0.0035(15) 0.0035(14) 0.0025(14)
F3 0.0547(18) 0.058(2) 0.084(2) -0.0179(18) -0.0122(16) 0.0249(15)
N3 0.0363(18) 0.0267(18) 0.0299(18) -0.0058(15) 0.0013(14) -0.0038(14)
F4 0.0433(16) 0.090(3) 0.0555(19) -0.0054(18) -0.0034(13) 0.0021(16)
C4 0.046(2) 0.021(2) 0.039(2) -0.0114(18) 0.0051(18) 0.0028(17)
F5 0.115(3) 0.049(2) 0.065(2) 0.0118(17) -0.012(2) -0.020(2)
C5 0.042(2) 0.023(2) 0.043(3) -0.0085(19) 0.0056(19) 0.0063(17)
F6 0.093(3) 0.076(3) 0.050(2) -0.0277(18) -0.0015(17) -0.0024(19)
C6 0.038(2) 0.025(2) 0.035(2) -0.0053(17) 0.0022(17) -0.0081(16)
C7 0.046(3) 0.045(3) 0.037(3) -0.011(2) 0.0007(19) -0.008(2)
C8 0.053(3) 0.065(4) 0.042(3) -0.014(3) -0.003(2) -0.018(3)
C9 0.072(4) 0.092(5) 0.055(4) -0.023(4) -0.021(3) -0.002(3)
C10 0.0265(19) 0.034(2) 0.038(2) -0.0057(19) 0.0009(16) 0.0007(16)
N11 0.0271(16) 0.0298(19) 0.0356(19) -0.0042(15) -0.0050(13) 0.0017(13)
C12 0.0332(19) 0.0192(19) 0.027(2) -0.0010(15) -0.0054(15) -0.0010(14)
N13 0.0380(18) 0.0303(19) 0.0317(19) -0.0082(15) -0.0104(14) 0.0050(14)
C14 0.046(3) 0.047(3) 0.050(3) -0.015(2) -0.021(2) 0.008(2)
C15 0.037(2) 0.041(3) 0.053(3) -0.011(2) -0.019(2) 0.0078(19)
C16 0.050(2) 0.027(2) 0.032(2) -0.0090(18) -0.0119(18) 0.0053(18)
C17 0.054(3) 0.034(3) 0.031(2) -0.0055(19) -0.0069(19) 0.004(2)
C18 0.073(4) 0.051(3) 0.036(3) -0.006(2) -0.002(2) 0.003(3)
C19 0.094(5) 0.092(6) 0.049(4) -0.005(4) 0.011(3) -0.010(4)
N21 0.0291(16) 0.0255(17) 0.0232(16) -0.0027(13) 0.0050(12) -0.0016(13)
C22 0.045(2) 0.022(2) 0.029(2) 0.0009(17) 0.0034(17) -0.0037(16)
C23 0.060(3) 0.027(2) 0.031(2) 0.0016(18) 0.006(2) -0.007(2)
C24 0.051(3) 0.042(3) 0.041(3) -0.003(2) 0.015(2) -0.011(2)
C25 0.035(2) 0.037(3) 0.040(3) -0.005(2) 0.0105(18) -0.0044(18)
C26 0.033(2) 0.027(2) 0.030(2) -0.0046(17) 0.0002(16) 0.0007(15)
C27 0.032(2) 0.024(2) 0.034(2) -0.0062(17) 0.0001(16) 0.0040(15)
C28 0.044(2) 0.035(3) 0.047(3) -0.003(2) 0.010(2) 0.0099(19)
F28 0.075(2) 0.049(2) 0.086(3) -0.0027(18) 0.0465(19) 0.0189(16)
C29 0.061(3) 0.025(2) 0.052(3) -0.004(2) 0.004(2) 0.013(2)
C30 0.055(3) 0.020(2) 0.035(2) 0.0035(18) -0.0052(19) 0.0018(18)
F30 0.081(2) 0.0220(14) 0.0514(17) 0.0019(12) 0.0010(14) 0.0005(13)
C31 0.040(2) 0.026(2) 0.029(2) -0.0013(17) -0.0053(16) -0.0021(16)
C32 0.0265(18) 0.0209(19) 0.0266(19) -0.0038(15) -0.0013(14) 0.0003(14)
N41 0.0260(15) 0.0225(16) 0.0246(16) 0.0004(13) 0.0033(12) -0.0037(12)
C42 0.0256(19) 0.031(2) 0.036(2) -0.0007(18) 0.0008(16) -0.0046(15)
C43 0.033(2) 0.044(3) 0.045(3) 0.003(2) 0.0029(19) -0.0114(19)
C44 0.047(3) 0.058(3) 0.037(3) 0.007(2) 0.009(2) -0.012(2)
C45 0.046(3) 0.052(3) 0.025(2) 0.005(2) -0.0018(18) -0.006(2)
C46 0.0317(19) 0.026(2) 0.031(2) -0.0045(17) -0.0014(15) -0.0027(15)
C47 0.0294(19) 0.025(2) 0.031(2) -0.0045(17) -0.0030(15) -0.0006(15)
C48 0.046(2) 0.034(2) 0.028(2) 0.0027(18) -0.0077(17) -0.0056(18)
F48 0.0527(16) 0.0597(19) 0.0316(14) 0.0036(13) -0.0099(11) -0.0087(13)
C49 0.035(2) 0.058(3) 0.045(3) 0.005(2) -0.018(2) -0.010(2)
C50 0.026(2) 0.050(3) 0.055(3) 0.001(2) -0.0041(19) -0.0111(19)
F50 0.0279(14) 0.106(3) 0.076(2) 0.013(2) -0.0100(13) -0.0211(15)
C51 0.028(2) 0.035(2) 0.039(2) 0.0012(19) -0.0025(16) -0.0033(16)
C52 0.0294(19) 0.0222(19) 0.030(2) -0.0034(16) -0.0043(15) -0.0031(14)
N61 0.112(8) 0.43(2) 0.182(12) -0.168(14) 0.042(7) -0.124(11)
C62 0.072(6) 0.198(12) 0.139(10) -0.083(9) 0.018(6) -0.055(6)
C63 0.133(9) 0.130(10) 0.142(10) -0.037(8) 0.021(7) -0.049(7)

loop_
_atom_type_symbol
_atom_type_description
_atom_type_scat_dispersion_real
_atom_type_scat_dispersion_imag
_atom_type_scat_source
C C 0.0033 0.0016 'International Tables Vol C Tables 4.2.6.8 and 6.1.1.4'
H H 0.0000 0.0000 'International Tables Vol C Tables 4.2.6.8 and 6.1.1.4'
N N 0.0061 0.0033 'International Tables Vol C Tables 4.2.6.8 and 6.1.1.4'
F F 0.0171 0.0103 'International Tables Vol C Tables 4.2.6.8 and 6.1.1.4'
P P 0.1023 0.0942 'International Tables Vol C Tables 4.2.6.8 and 6.1.1.4'
Ir Ir -1.4442 7.9887 'International Tables Vol C Tables 4.2.6.8 and 6.1.1.4'

loop_
_geom_angle_atom_site_label_1
_geom_angle_atom_site_label_2
_geom_angle_atom_site_label_3
_geom_angle
_geom_angle_site_symmetry_1
_geom_angle_site_symmetry_3
_geom_angle_publ_flag
C52 Ir C32 82.44(15) . . ?
C52 Ir N21 94.56(14) . . ?
C32 Ir N21 80.00(14) . . ?
C52 Ir N41 79.20(14) . . ?
C32 Ir N41 92.35(14) . . ?
N21 Ir N41 170.77(12) . . ?
C52 Ir C12 174.94(14) . . ?
C32 Ir C12 98.51(15) . . ?
N21 Ir C12 90.49(14) . . ?
N41 Ir C12 95.78(14) . . ?
C52 Ir C2 94.23(15) . . ?
C32 Ir C2 173.58(14) . . ?
N21 Ir C2 94.85(14) . . ?
N41 Ir C2 92.41(14) . . ?
C12 Ir C2 85.28(15) . . ?
F2 P1 F5 90.0(2) . . ?
F2 P1 F6 179.2(2) . . ?
F5 P1 F6 90.0(2) . . ?
F2 P1 F3 90.54(18) . . ?
F5 P1 F3 90.4(2) . . ?
F6 P1 F3 90.3(2) . . ?
F2 P1 F4 89.10(18) . . ?
F5 P1 F4 90.9(2) . . ?
F6 P1 F4 90.1(2) . . ?
F3 P1 F4 178.7(2) . . ?
F2 P1 F1 89.95(19) . . ?
F5 P1 F1 179.9(2) . . ?
F6 P1 F1 90.0(2) . . ?
F3 P1 F1 89.53(19) . . ?
F4 P1 F1 89.24(18) . . ?
C2 N1 C5 112.3(3) . . ?
C2 N1 C10 123.5(3) . . ?
C5 N1 C10 124.0(3) . . ?
N1 C2 N3 103.0(3) . . ?
N1 C2 Ir 123.7(3) . . ?
N3 C2 Ir 133.2(3) . . ?
C2 N3 C4 111.3(3) . . ?
C2 N3 C6 127.9(3) . . ?
C4 N3 C6 120.8(4) . . ?
C5 C4 N3 106.7(4) . . ?
C4 C5 N1 106.7(4) . . ?
N3 C6 C7 112.0(3) . . ?
C6 C7 C8 111.4(4) . . ?
C9 C8 C7 112.8(5) . . ?
N1 C10 N11 111.1(3) . . ?
C12 N11 C15 112.0(4) . . ?
C12 N11 C10 124.3(3) . . ?
C15 N11 C10 123.7(4) . . ?
N13 C12 N11 102.8(3) . . ?
N13 C12 Ir 134.3(3) . . ?
N11 C12 Ir 122.8(3) . . ?
C12 N13 C14 111.6(4) . . ?
C12 N13 C16 127.1(3) . . ?
C14 N13 C16 121.3(4) . . ?
C15 C14 N13 107.3(4) . . ?
C14 C15 N11 106.4(4) . . ?
N13 C16 C17 112.3(4) . . ?
C18 C17 C16 113.2(4) . . ?
C17 C18 C19 111.5(5) . . ?
C22 N21 C26 119.6(3) . . ?
C22 N21 Ir 124.6(3) . . ?
C26 N21 Ir 115.8(3) . . ?
N21 C22 C23 122.7(4) . . ?
C24 C23 C22 119.0(4) . . ?
C23 C24 C25 119.6(4) . . ?
C24 C25 C26 119.6(4) . . ?
N21 C26 C25 119.6(4) . . ?
N21 C26 C27 114.0(3) . . ?
C25 C26 C27 126.3(4) . . ?
C28 C27 C32 117.5(4) . . ?
C28 C27 C26 126.0(4) . . ?
C32 C27 C26 116.5(3) . . ?
F28 C28 C29 116.2(4) . . ?
F28 C28 C27 119.9(4) . . ?
C29 C28 C27 123.9(4) . . ?
C30 C29 C28 116.3(4) . . ?
F30 C30 C29 117.7(4) . . ?
F30 C30 C31 118.6(4) . . ?
C29 C30 C31 123.7(4) . . ?
C30 C31 C32 119.4(4) . . ?
C31 C32 C27 119.2(4) . . ?
C31 C32 Ir 128.2(3) . . ?
C27 C32 Ir 112.2(3) . . ?
C42 N41 C46 119.1(3) . . ?
C42 N41 Ir 124.4(3) . . ?
C46 N41 Ir 116.4(2) . . ?
N41 C42 C43 123.1(4) . . ?
C44 C43 C42 118.3(4) . . ?
C43 C44 C45 119.5(4) . . ?
C44 C45 C46 120.3(4) . . ?
N41 C46 C45 119.6(4) . . ?
N41 C46 C47 114.1(3) . . ?
C45 C46 C47 126.1(4) . . ?
C48 C47 C52 119.1(4) . . ?
C48 C47 C46 124.9(4) . . ?
C52 C47 C46 115.7(3) . . ?
F48 C48 C49 115.9(4) . . ?
F48 C48 C47 120.7(4) . . ?
C49 C48 C47 123.4(4) . . ?
C50 C49 C48 115.6(4) . . ?
C49 C50 F50 117.4(4) . . ?
C49 C50 C51 124.6(4) . . ?
F50 C50 C51 118.0(4) . . ?
C50 C51 C52 119.5(4) . . ?
C51 C52 C47 117.8(4) . . ?
C51 C52 Ir 127.9(3) . . ?
C47 C52 Ir 114.2(3) . . ?
N61 C62 C63 176.7(18) . . ?

loop_
_geom_bond_atom_site_label_1
_geom_bond_atom_site_label_2
_geom_bond_distance
_geom_bond_site_symmetry_2
_geom_bond_publ_flag
Ir C52 2.054(4) . ?
Ir C32 2.054(4) . ?
Ir N21 2.055(3) . ?
Ir N41 2.072(3) . ?
Ir C12 2.104(4) . ?
Ir C2 2.120(4) . ?
P1 F2 1.580(3) . ?
P1 F5 1.586(4) . ?
P1 F6 1.586(3) . ?
P1 F3 1.586(3) . ?
P1 F4 1.598(3) . ?
P1 F1 1.603(3) . ?
N1 C2 1.351(5) . ?
N1 C5 1.373(5) . ?
N1 C10 1.445(5) . ?
C2 N3 1.359(5) . ?
N3 C4 1.388(5) . ?
N3 C6 1.469(5) . ?
C4 C5 1.327(6) . ?
C6 C7 1.508(6) . ?
C7 C8 1.516(7) . ?
C8 C9 1.510(7) . ?
C10 N11 1.446(5) . ?
N11 C12 1.369(5) . ?
N11 C15 1.381(5) . ?
C12 N13 1.359(5) . ?
N13 C14 1.385(6) . ?
N13 C16 1.457(5) . ?
C14 C15 1.332(7) . ?
C16 C17 1.516(6) . ?
C17 C18 1.508(7) . ?
C18 C19 1.525(8) . ?
N21 C22 1.339(5) . ?
N21 C26 1.363(5) . ?
C22 C23 1.371(6) . ?
C23 C24 1.368(7) . ?
C24 C25 1.384(7) . ?
C25 C26 1.402(6) . ?
C26 C27 1.452(6) . ?
C27 C28 1.392(6) . ?
C27 C32 1.420(5) . ?
C28 F28 1.360(5) . ?
C28 C29 1.368(7) . ?
C29 C30 1.364(7) . ?
C30 F30 1.360(5) . ?
C30 C31 1.377(6) . ?
C31 C32 1.379(6) . ?
N41 C42 1.344(5) . ?
N41 C46 1.356(5) . ?
C42 C43 1.375(6) . ?
C43 C44 1.367(7) . ?
C44 C45 1.380(7) . ?
C45 C46 1.390(6) . ?
C46 C47 1.465(5) . ?
C47 C48 1.391(6) . ?
C47 C52 1.407(6) . ?
C48 F48 1.362(5) . ?
C48 C49 1.374(6) . ?
C49 C50 1.361(7) . ?
C50 F50 1.363(5) . ?
C50 C51 1.368(6) . ?
C51 C52 1.399(5) . ?
N61 C62 1.097(14) . ?
C62 C63 1.415(14) . ?

loop_
_geom_torsion_atom_site_label_1
_geom_torsion_atom_site_label_2
_geom_torsion_atom_site_label_3
_geom_torsion_atom_site_label_4
_geom_torsion
_geom_torsion_site_symmetry_1
_geom_torsion_site_symmetry_2
_geom_torsion_site_symmetry_3
_geom_torsion_site_symmetry_4
_geom_torsion_publ_flag
C5 N1 C2 N3 -0.5(5) . . . . ?
C10 N1 C2 N3 -175.9(4) . . . . ?
C5 N1 C2 Ir -176.8(3) . . . . ?
C10 N1 C2 Ir 7.7(6) . . . . ?
C52 Ir C2 N1 -147.8(3) . . . . ?
C32 Ir C2 N1 153.6(11) . . . . ?
N21 Ir C2 N1 117.2(3) . . . . ?
N41 Ir C2 N1 -68.5(3) . . . . ?
C12 Ir C2 N1 27.1(3) . . . . ?
C52 Ir C2 N3 37.0(4) . . . . ?
C32 Ir C2 N3 -21.6(15) . . . . ?
N21 Ir C2 N3 -58.0(4) . . . . ?
N41 Ir C2 N3 116.3(4) . . . . ?
C12 Ir C2 N3 -148.0(4) . . . . ?
N1 C2 N3 C4 0.8(4) . . . . ?
Ir C2 N3 C4 176.7(3) . . . . ?
N1 C2 N3 C6 -176.1(4) . . . . ?
Ir C2 N3 C6 -0.2(6) . . . . ?
C2 N3 C4 C5 -0.9(5) . . . . ?
C6 N3 C4 C5 176.3(4) . . . . ?
N3 C4 C5 N1 0.6(5) . . . . ?
C2 N1 C5 C4 -0.1(5) . . . . ?
C10 N1 C5 C4 175.4(4) . . . . ?
C2 N3 C6 C7 -110.8(5) . . . . ?
C4 N3 C6 C7 72.5(5) . . . . ?
N3 C6 C7 C8 -171.0(4) . . . . ?
C6 C7 C8 C9 179.5(5) . . . . ?
C2 N1 C10 N11 -52.8(5) . . . . ?
C5 N1 C10 N11 132.2(4) . . . . ?
N1 C10 N11 C12 52.6(5) . . . . ?
N1 C10 N11 C15 -131.5(4) . . . . ?
C15 N11 C12 N13 -0.5(5) . . . . ?
C10 N11 C12 N13 175.9(4) . . . . ?
C15 N11 C12 Ir 176.9(3) . . . . ?
C10 N11 C12 Ir -6.7(5) . . . . ?
C52 Ir C12 N13 -126.2(16) . . . . ?
C32 Ir C12 N13 -25.6(4) . . . . ?
N21 Ir C12 N13 54.3(4) . . . . ?
N41 Ir C12 N13 -118.9(4) . . . . ?
C2 Ir C12 N13 149.1(4) . . . . ?
C52 Ir C12 N11 57.4(18) . . . . ?
C32 Ir C12 N11 157.9(3) . . . . ?
N21 Ir C12 N11 -122.1(3) . . . . ?
N41 Ir C12 N11 64.7(3) . . . . ?
C2 Ir C12 N11 -27.3(3) . . . . ?
N11 C12 N13 C14 0.4(5) . . . . ?
Ir C12 N13 C14 -176.5(4) . . . . ?
N11 C12 N13 C16 178.0(4) . . . . ?
Ir C12 N13 C16 1.1(7) . . . . ?
C12 N13 C14 C15 -0.2(6) . . . . ?
C16 N13 C14 C15 -177.9(4) . . . . ?
N13 C14 C15 N11 -0.1(6) . . . . ?
C12 N11 C15 C14 0.4(6) . . . . ?
C10 N11 C15 C14 -176.0(4) . . . . ?
C12 N13 C16 C17 -102.3(5) . . . . ?
C14 N13 C16 C17 75.1(5) . . . . ?
N13 C16 C17 C18 178.1(4) . . . . ?
C16 C17 C18 C19 -179.4(5) . . . . ?
C52 Ir N21 C22 -106.8(3) . . . . ?
C32 Ir N21 C22 171.7(4) . . . . ?
N41 Ir N21 C22 -153.9(7) . . . . ?
C12 Ir N21 C22 73.1(3) . . . . ?
C2 Ir N21 C22 -12.2(3) . . . . ?
C52 Ir N21 C26 71.7(3) . . . . ?
C32 Ir N21 C26 -9.8(3) . . . . ?
N41 Ir N21 C26 24.6(9) . . . . ?
C12 Ir N21 C26 -108.4(3) . . . . ?
C2 Ir N21 C26 166.3(3) . . . . ?
C26 N21 C22 C23 -1.7(6) . . . . ?
Ir N21 C22 C23 176.7(3) . . . . ?
N21 C22 C23 C24 -0.8(7) . . . . ?
C22 C23 C24 C25 2.4(8) . . . . ?
C23 C24 C25 C26 -1.5(8) . . . . ?
C22 N21 C26 C25 2.6(6) . . . . ?
Ir N21 C26 C25 -175.9(3) . . . . ?
C22 N21 C26 C27 -174.5(4) . . . . ?
Ir N21 C26 C27 7.0(5) . . . . ?
C24 C25 C26 N21 -1.0(7) . . . . ?
C24 C25 C26 C27 175.7(4) . . . . ?
N21 C26 C27 C28 179.3(4) . . . . ?
C25 C26 C27 C28 2.4(7) . . . . ?
N21 C26 C27 C32 2.3(5) . . . . ?
C25 C26 C27 C32 -174.6(4) . . . . ?
C32 C27 C28 F28 178.6(4) . . . . ?
C26 C27 C28 F28 1.6(8) . . . . ?
C32 C27 C28 C29 0.6(8) . . . . ?
C26 C27 C28 C29 -176.4(5) . . . . ?
F28 C28 C29 C30 -178.5(5) . . . . ?
C27 C28 C29 C30 -0.4(8) . . . . ?
C28 C29 C30 F30 -179.4(4) . . . . ?
C28 C29 C30 C31 0.4(8) . . . . ?
F30 C30 C31 C32 179.2(4) . . . . ?
C29 C30 C31 C32 -0.6(7) . . . . ?
C30 C31 C32 C27 0.7(6) . . . . ?
C30 C31 C32 Ir -171.3(3) . . . . ?
C28 C27 C32 C31 -0.7(6) . . . . ?
C26 C27 C32 C31 176.5(4) . . . . ?
C28 C27 C32 Ir 172.5(3) . . . . ?
C26 C27 C32 Ir -10.2(5) . . . . ?
C52 Ir C32 C31 87.0(4) . . . . ?
N21 Ir C32 C31 -177.0(4) . . . . ?
N41 Ir C32 C31 8.2(4) . . . . ?
C12 Ir C32 C31 -88.0(4) . . . . ?
C2 Ir C32 C31 146.1(12) . . . . ?
C52 Ir C32 C27 -85.6(3) . . . . ?
N21 Ir C32 C27 10.5(3) . . . . ?
N41 Ir C32 C27 -164.3(3) . . . . ?
C12 Ir C32 C27 99.5(3) . . . . ?
C2 Ir C32 C27 -26.4(14) . . . . ?
C52 Ir N41 C42 -170.7(3) . . . . ?
C32 Ir N41 C42 -88.9(3) . . . . ?
N21 Ir N41 C42 -122.7(7) . . . . ?
C12 Ir N41 C42 9.9(3) . . . . ?
C2 Ir N41 C42 95.4(3) . . . . ?
C52 Ir N41 C46 5.2(3) . . . . ?
C32 Ir N41 C46 87.0(3) . . . . ?
N21 Ir N41 C46 53.2(9) . . . . ?
C12 Ir N41 C46 -174.2(3) . . . . ?
C2 Ir N41 C46 -88.7(3) . . . . ?
C46 N41 C42 C43 4.0(6) . . . . ?
Ir N41 C42 C43 179.8(3) . . . . ?
N41 C42 C43 C44 -0.8(7) . . . . ?
C42 C43 C44 C45 -1.6(8) . . . . ?
C43 C44 C45 C46 1.0(8) . . . . ?
C42 N41 C46 C45 -4.6(6) . . . . ?
Ir N41 C46 C45 179.3(3) . . . . ?
C42 N41 C46 C47 171.9(4) . . . . ?
Ir N41 C46 C47 -4.2(4) . . . . ?
C44 C45 C46 N41 2.2(7) . . . . ?
C44 C45 C46 C47 -173.9(5) . . . . ?
N41 C46 C47 C48 -173.5(4) . . . . ?
C45 C46 C47 C48 2.8(7) . . . . ?
N41 C46 C47 C52 -0.3(5) . . . . ?
C45 C46 C47 C52 176.0(4) . . . . ?
C52 C47 C48 F48 178.8(4) . . . . ?
C46 C47 C48 F48 -8.3(7) . . . . ?
C52 C47 C48 C49 -2.3(7) . . . . ?
C46 C47 C48 C49 170.6(5) . . . . ?
F48 C48 C49 C50 179.6(5) . . . . ?
C47 C48 C49 C50 0.7(8) . . . . ?
C48 C49 C50 F50 -178.5(5) . . . . ?
C48 C49 C50 C51 0.5(8) . . . . ?
C49 C50 C51 C52 0.1(8) . . . . ?
F50 C50 C51 C52 179.1(4) . . . . ?
C50 C51 C52 C47 -1.7(7) . . . . ?
C50 C51 C52 Ir -176.4(4) . . . . ?
C48 C47 C52 C51 2.8(6) . . . . ?
C46 C47 C52 C51 -170.8(4) . . . . ?
C48 C47 C52 Ir 178.2(3) . . . . ?
C46 C47 C52 Ir 4.6(5) . . . . ?
C32 Ir C52 C51 75.9(4) . . . . ?
N21 Ir C52 C51 -3.4(4) . . . . ?
N41 Ir C52 C51 169.7(4) . . . . ?
C12 Ir C52 C51 177.1(15) . . . . ?
C2 Ir C52 C51 -98.6(4) . . . . ?
C32 Ir C52 C47 -99.0(3) . . . . ?
N21 Ir C52 C47 -178.3(3) . . . . ?
N41 Ir C52 C47 -5.1(3) . . . . ?
C12 Ir C52 C47 2.2(18) . . . . ?
C2 Ir C52 C47 86.5(3) . . . . ?
